data_7151778
loop_
_publ_author_name
'Akhigbe, Joshua'
'Peters, Gretchen'
'Zeller, Matthias'
'Br\"uckner, Christian'

_publ_section_title
;
 Unexpected hydroxylamine-induced ring-closure reactions of
 meso-tetraphenylsecochlorin bisaldehyde.
;
_journal_issue 7
_journal_name_full 'Organic &amp; biomolecular chemistry'
_journal_page_first 2306
_journal_page_last 2313
_journal_paper_doi 10.1039/c0ob00920b
_journal_volume 9
_journal_year 2011
_chemical_formula_sum 'C43 H29 N5'
_chemical_formula_weight 615.71
_chemical_name_systematic
;
?
;
_space_group_IT_number 2
_symmetry_cell_setting triclinic
_symmetry_space_group_name_Hall '-P 1'
_symmetry_space_group_name_H-M 'P -1'
_atom_sites_solution_hydrogens geom
_atom_sites_solution_primary direct
_atom_sites_solution_secondary difmap
_audit_creation_method SHELXL-97
_cell_angle_alpha 94.288(5)
_cell_angle_beta 99.895(5)
_cell_angle_gamma 101.107(5)
_cell_formula_units_Z 1
_cell_length_a 6.334(2)
_cell_length_b 10.352(3)
_cell_length_c 12.149(4)
_cell_measurement_reflns_used 1342
_cell_measurement_temperature 100(2)
_cell_measurement_theta_max 30.37
_cell_measurement_theta_min 2.50
_cell_volume 765.2(4)
_computing_cell_refinement 'Apex2 v2009.7-0'
_computing_data_collection 'Apex2 v2009.7-0 (Bruker, 2009)'
_computing_data_reduction 'Apex2 v2009.7-0'
_computing_molecular_graphics 'SHELXTL 6.14'
_computing_publication_material 'SHELXTL 6.14'
_computing_structure_refinement 'SHELXTL 6.14'
_computing_structure_solution 'SHELXTL 6.14 (Bruker, 2000-2003; Sheldrick, 2008)'
_diffrn_ambient_temperature 100(2)
_diffrn_measured_fraction_theta_full 0.982
_diffrn_measured_fraction_theta_max 0.982
_diffrn_measurement_device_type 'Bruker AXS SMART APEX CCD diffractometer'
_diffrn_measurement_method '\w scans'
_diffrn_radiation_monochromator graphite
_diffrn_radiation_source 'fine-focus sealed tube'
_diffrn_radiation_type MoK\a
_diffrn_radiation_wavelength 0.71073
_diffrn_reflns_av_R_equivalents 0.0587
_diffrn_reflns_av_sigmaI/netI 0.1062
_diffrn_reflns_limit_h_max 8
_diffrn_reflns_limit_h_min -8
_diffrn_reflns_limit_k_max 13
_diffrn_reflns_limit_k_min -13
_diffrn_reflns_limit_l_max 16
_diffrn_reflns_limit_l_min -16
_diffrn_reflns_number 7609
_diffrn_reflns_theta_full 28.28
_diffrn_reflns_theta_max 28.28
_diffrn_reflns_theta_min 1.71
_diffrn_standards_number 0
_exptl_absorpt_coefficient_mu 0.080
_exptl_absorpt_correction_T_max 0.7462
_exptl_absorpt_correction_T_min 0.5295
_exptl_absorpt_correction_type multi-scan
_exptl_absorpt_process_details 'Apex2 v2009.7-0 (Bruker, 2009)'
_exptl_crystal_colour black
_exptl_crystal_density_diffrn 1.336
_exptl_crystal_density_method 'not measured'
_exptl_crystal_description needle
_exptl_crystal_F_000 322
_exptl_crystal_size_max 0.42
_exptl_crystal_size_mid 0.09
_exptl_crystal_size_min 0.07
_refine_diff_density_max 0.266
_refine_diff_density_min -0.384
_refine_diff_density_rms 0.059
_refine_ls_extinction_method none
_refine_ls_goodness_of_fit_ref 1.092
_refine_ls_hydrogen_treatment constr
_refine_ls_matrix_type full
_refine_ls_number_parameters 223
_refine_ls_number_reflns 3744
_refine_ls_number_restraints 2
_refine_ls_restrained_S_all 1.092
_refine_ls_R_factor_all 0.1223
_refine_ls_R_factor_gt 0.0615
_refine_ls_shift/su_max 0.004
_refine_ls_shift/su_mean 0.000
_refine_ls_structure_factor_coef Fsqd
_refine_ls_weighting_details 'calc w=1/[\s^2^(Fo^2^)+(0.0351P)^2^+0.6297P] where P=(Fo^2^+2Fc^2^)/3'
_refine_ls_weighting_scheme calc
_refine_ls_wR_factor_gt 0.1457
_refine_ls_wR_factor_ref 0.1625
_reflns_number_gt 2093
_reflns_number_total 3744
_reflns_threshold_expression I>2\s(I)
_cod_data_source_file c0ob00920b.txt
_cod_data_source_block 09mz366_0m
_cod_depositor_comments
;
The following automatic conversions were performed:
'_symmetry_cell_setting' value 'Triclinic' changed to 'triclinic'
according to '/home/saulius/struct/CIF-dictionaries/cif_core.dic'
dictionary named 'cif_core.dic' version 2.4.1 from 2010-06-29.

Automatic conversion script
Id: cif_fix_enum 1555 2011-01-17 13:19:09Z saulius 
;
_cod_original_sg_symbol_H-M P-1
_cod_database_code 7151778

loop_
_symmetry_equiv_pos_as_xyz
'x, y, z'
'-x, -y, -z'

loop_
_atom_site_label
_atom_site_type_symbol
_atom_site_fract_x
_atom_site_fract_y
_atom_site_fract_z
_atom_site_U_iso_or_equiv
_atom_site_adp_type
_atom_site_occupancy
_atom_site_symmetry_multiplicity
_atom_site_calc_flag
_atom_site_refinement_flags
_atom_site_disorder_assembly
_atom_site_disorder_group
N1 N 0.3633(4) 0.5132(2) 0.6446(2) 0.0209(5) Uani 1 1 d . A .
H1 H 0.4056 0.5214 0.5797 0.025 Uiso 0.663(4) 1 calc PR . .
N2 N 0.2357(4) 0.3626(2) 0.4226(2) 0.0203(5) Uani 1 1 d . A .
H2A H 0.3526 0.4221 0.4557 0.024 Uiso 0.337(4) 1 calc PR . .
C1 C 0.4706(4) 0.5824(3) 0.7460(2) 0.0201(6) Uani 1 1 d . . .
C2 C 0.3475(5) 0.5408(3) 0.8287(3) 0.0265(7) Uani 0.903(4) 1 d P A 1
H2 H 0.3835 0.5724 0.9064 0.032 Uiso 0.903(4) 1 calc PR A 1
N3A N 0.3475(5) 0.5408(3) 0.8287(3) 0.0265(7) Uani 0.097(4) 1 d P A 2
C3 C 0.1700(5) 0.4484(3) 0.7775(2) 0.0236(8) Uani 0.94(3) 1 d P A 1
H3 H 0.0584 0.4040 0.8128 0.028 Uiso 0.94(3) 1 calc PR A 1
N3B N 0.1700(5) 0.4484(3) 0.7775(2) 0.0236(8) Uani 0.06(3) 1 d P A 2
C4 C 0.1796(4) 0.4292(3) 0.6616(2) 0.0198(6) Uani 1 1 d . . .
C5 C 0.0375(4) 0.3337(3) 0.5806(2) 0.0195(6) Uani 1 1 d . A .
C6 C -0.1468(4) 0.2465(3) 0.6180(2) 0.0205(6) Uani 1 1 d . . .
C7 C -0.3031(5) 0.2991(3) 0.6642(3) 0.0250(7) Uani 1 1 d . A .
H7 H -0.2947 0.3920 0.6707 0.030 Uiso 1 1 calc R . .
C8 C -0.4709(5) 0.2164(3) 0.7008(3) 0.0269(7) Uani 1 1 d . . .
H8 H -0.5752 0.2533 0.7333 0.032 Uiso 1 1 calc R A .
C9 C -0.4873(5) 0.0817(3) 0.6902(3) 0.0278(7) Uani 1 1 d . A .
H9 H -0.6038 0.0255 0.7143 0.033 Uiso 1 1 calc R . .
C10 C -0.3331(5) 0.0278(3) 0.6443(3) 0.0289(7) Uani 1 1 d . . .
H10 H -0.3436 -0.0654 0.6374 0.035 Uiso 1 1 calc R A .
C11 C -0.1640(5) 0.1095(3) 0.6087(3) 0.0262(7) Uani 1 1 d . A .
H11 H -0.0587 0.0720 0.5777 0.031 Uiso 1 1 calc R . .
C12 C 0.0634(4) 0.3084(3) 0.4698(2) 0.0196(6) Uani 1 1 d . . .
C13 C -0.0942(5) 0.2172(3) 0.3866(2) 0.0248(8) Uani 0.83(3) 1 d P A 1
H13 H -0.2300 0.1672 0.3975 0.030 Uiso 0.83(3) 1 calc PR A 1
N3C N -0.0942(5) 0.2172(3) 0.3866(2) 0.0248(8) Uani 0.17(3) 1 d P A 2
C14 C -0.0168(4) 0.2151(3) 0.2920(2) 0.0234(8) Uani 0.83(3) 1 d P A 1
H14 H -0.0859 0.1631 0.2228 0.028 Uiso 0.83(3) 1 calc PR A 1
N3D N -0.0168(4) 0.2151(3) 0.2920(2) 0.0234(8) Uani 0.17(3) 1 d P A 2
C15 C 0.1906(4) 0.3060(3) 0.3139(2) 0.0206(6) Uani 1 1 d . . .
C16 C 0.6742(5) 0.6701(3) 0.7658(2) 0.0207(6) Uani 1 1 d . . .
C17 C 0.7523(5) 0.7423(3) 0.8809(2) 0.0232(7) Uani 1 1 d . . .
C18 C 0.6262(5) 0.8210(3) 0.9267(3) 0.0286(7) Uani 1 1 d . A .
H18 H 0.4894 0.8286 0.8842 0.034 Uiso 1 1 calc R . .
C19 C 0.6988(6) 0.8879(3) 1.0335(3) 0.0336(8) Uani 1 1 d . . .
H19 H 0.6107 0.9403 1.0642 0.040 Uiso 1 1 calc R A .
C20 C 0.8965(6) 0.8792(3) 1.0952(3) 0.0372(8) Uani 1 1 d . A .
H20 H 0.9462 0.9265 1.1681 0.045 Uiso 1 1 calc R . .
C21 C 1.0242(5) 0.8017(3) 1.0518(3) 0.0359(8) Uani 1 1 d . . .
H21 H 1.1617 0.7958 1.0946 0.043 Uiso 1 1 calc R A .
C22 C 0.9514(5) 0.7328(3) 0.9461(3) 0.0315(7) Uani 1 1 d . A .
H22 H 1.0383 0.6781 0.9174 0.038 Uiso 1 1 calc R . .

loop_
_atom_site_aniso_label
_atom_site_aniso_U_11
_atom_site_aniso_U_22
_atom_site_aniso_U_33
_atom_site_aniso_U_23
_atom_site_aniso_U_13
_atom_site_aniso_U_12
N1 0.0200(13) 0.0168(12) 0.0231(14) -0.0039(10) 0.0012(10) 0.0018(10)
N2 0.0199(13) 0.0152(12) 0.0223(14) -0.0017(10) -0.0012(10) 0.0012(10)
C1 0.0161(14) 0.0198(14) 0.0238(16) -0.0018(12) 0.0049(12) 0.0028(11)
C2 0.0265(17) 0.0233(15) 0.0264(17) -0.0035(12) 0.0030(13) 0.0012(13)
N3A 0.0265(17) 0.0233(15) 0.0264(17) -0.0035(12) 0.0030(13) 0.0012(13)
C3 0.0216(16) 0.0230(15) 0.0263(18) -0.0019(12) 0.0107(13) 0.0010(12)
N3B 0.0216(16) 0.0230(15) 0.0263(18) -0.0019(12) 0.0107(13) 0.0010(12)
C4 0.0148(14) 0.0183(14) 0.0276(17) 0.0018(12) 0.0082(12) 0.0034(11)
C5 0.0143(14) 0.0175(14) 0.0264(17) -0.0001(12) 0.0034(12) 0.0040(11)
C6 0.0196(15) 0.0196(14) 0.0194(16) 0.0009(11) -0.0002(12) 0.0010(12)
C7 0.0214(16) 0.0215(15) 0.0333(18) 0.0011(13) 0.0078(13) 0.0056(12)
C8 0.0175(15) 0.0307(17) 0.0341(19) 0.0030(14) 0.0070(13) 0.0071(13)
C9 0.0189(16) 0.0290(17) 0.0317(19) 0.0031(14) 0.0049(13) -0.0041(13)
C10 0.0295(18) 0.0168(14) 0.0347(19) 0.0007(13) -0.0010(14) -0.0024(13)
C11 0.0247(16) 0.0217(15) 0.0297(18) -0.0011(13) 0.0019(13) 0.0032(13)
C12 0.0139(14) 0.0171(14) 0.0258(16) -0.0021(12) 0.0014(12) 0.0021(11)
C13 0.0181(16) 0.0235(15) 0.0281(18) -0.0022(12) 0.0017(13) -0.0026(12)
N3C 0.0181(16) 0.0235(15) 0.0281(18) -0.0022(12) 0.0017(13) -0.0026(12)
C14 0.0195(15) 0.0219(15) 0.0244(18) -0.0028(12) 0.0015(12) -0.0021(12)
N3D 0.0195(15) 0.0219(15) 0.0244(18) -0.0028(12) 0.0015(12) -0.0021(12)
C15 0.0190(15) 0.0164(14) 0.0239(16) -0.0014(12) 0.0005(12) 0.0023(11)
C16 0.0193(15) 0.0184(14) 0.0235(16) -0.0003(12) 0.0022(12) 0.0047(12)
C17 0.0240(16) 0.0194(14) 0.0214(16) -0.0013(12) 0.0009(13) -0.0029(12)
C18 0.0305(18) 0.0256(16) 0.0257(18) -0.0029(13) 0.0021(14) 0.0014(13)
C19 0.042(2) 0.0288(17) 0.0274(19) -0.0061(14) 0.0065(16) 0.0044(15)
C20 0.048(2) 0.0341(19) 0.0207(18) -0.0030(14) 0.0001(16) -0.0047(16)
C21 0.0310(19) 0.042(2) 0.0266(19) 0.0045(15) -0.0057(15) -0.0019(16)
C22 0.0314(18) 0.0319(18) 0.0271(18) 0.0010(14) -0.0002(14) 0.0025(14)

loop_
_atom_type_symbol
_atom_type_description
_atom_type_scat_dispersion_real
_atom_type_scat_dispersion_imag
_atom_type_scat_source
C C 0.0033 0.0016 'International Tables Vol C Tables 4.2.6.8 and 6.1.1.4'
H H 0.0000 0.0000 'International Tables Vol C Tables 4.2.6.8 and 6.1.1.4'
N N 0.0061 0.0033 'International Tables Vol C Tables 4.2.6.8 and 6.1.1.4'

loop_
_geom_angle_atom_site_label_1
_geom_angle_atom_site_label_2
_geom_angle_atom_site_label_3
_geom_angle
_geom_angle_site_symmetry_1
_geom_angle_site_symmetry_3
_geom_angle_publ_flag
C4 N1 C1 108.4(2) . . ?
C4 N1 H1 125.8 . . ?
C1 N1 H1 125.8 . . ?
C15 N2 C12 106.3(2) . . ?
C15 N2 H2A 126.9 . . ?
C12 N2 H2A 126.9 . . ?
N1 C1 C16 126.0(3) . . ?
N1 C1 C2 107.8(2) . . ?
C16 C1 C2 126.0(3) . . ?
C3 C2 C1 108.0(3) . . ?
C3 C2 H2 126.0 . . ?
C1 C2 H2 126.0 . . ?
C2 C3 C4 107.9(3) . . ?
C2 C3 H3 126.1 . . ?
C4 C3 H3 126.1 . . ?
N1 C4 C5 125.6(3) . . ?
N1 C4 C3 107.9(2) . . ?
C5 C4 C3 126.3(2) . . ?
C12 C5 C4 125.1(2) . . ?
C12 C5 C6 117.6(2) . . ?
C4 C5 C6 117.2(3) . . ?
C7 C6 C11 118.6(3) . . ?
C7 C6 C5 121.3(3) . . ?
C11 C6 C5 120.1(3) . . ?
C8 C7 C6 120.4(3) . . ?
C8 C7 H7 119.8 . . ?
C6 C7 H7 119.8 . . ?
C9 C8 C7 120.5(3) . . ?
C9 C8 H8 119.8 . . ?
C7 C8 H8 119.8 . . ?
C8 C9 C10 119.8(3) . . ?
C8 C9 H9 120.1 . . ?
C10 C9 H9 120.1 . . ?
C11 C10 C9 120.1(3) . . ?
C11 C10 H10 119.9 . . ?
C9 C10 H10 119.9 . . ?
C10 C11 C6 120.6(3) . . ?
C10 C11 H11 119.7 . . ?
C6 C11 H11 119.7 . . ?
N2 C12 C5 127.4(2) . . ?
N2 C12 C13 109.1(2) . . ?
C5 C12 C13 123.5(3) . . ?
C14 C13 C12 107.8(3) . . ?
C14 C13 H13 126.1 . . ?
C12 C13 H13 126.1 . . ?
C13 C14 C15 106.9(3) . . ?
C13 C14 H14 126.5 . . ?
C15 C14 H14 126.5 . . ?
N2 C15 C16 126.1(3) . 2_666 ?
N2 C15 C14 109.8(2) . . ?
C16 C15 C14 124.1(3) 2_666 . ?
C1 C16 C15 125.0(3) . 2_666 ?
C1 C16 C17 116.8(3) . . ?
C15 C16 C17 118.2(2) 2_666 . ?
C22 C17 C18 118.0(3) . . ?
C22 C17 C16 121.4(3) . . ?
C18 C17 C16 120.6(3) . . ?
C19 C18 C17 120.6(3) . . ?
C19 C18 H18 119.7 . . ?
C17 C18 H18 119.7 . . ?
C20 C19 C18 120.4(3) . . ?
C20 C19 H19 119.8 . . ?
C18 C19 H19 119.8 . . ?
C19 C20 C21 120.1(3) . . ?
C19 C20 H20 119.9 . . ?
C21 C20 H20 119.9 . . ?
C22 C21 C20 119.8(3) . . ?
C22 C21 H21 120.1 . . ?
C20 C21 H21 120.1 . . ?
C21 C22 C17 121.0(3) . . ?
C21 C22 H22 119.5 . . ?
C17 C22 H22 119.5 . . ?

loop_
_geom_bond_atom_site_label_1
_geom_bond_atom_site_label_2
_geom_bond_distance
_geom_bond_site_symmetry_2
_geom_bond_publ_flag
N1 C4 1.368(3) . ?
N1 C1 1.373(4) . ?
N1 H1 0.8800 . ?
N2 C15 1.363(4) . ?
N2 C12 1.364(3) . ?
N2 H2A 0.8800 . ?
C1 C16 1.398(4) . ?
C1 C2 1.417(4) . ?
C2 C3 1.350(4) . ?
C2 H2 0.9500 . ?
C3 C4 1.421(4) . ?
C3 H3 0.9500 . ?
C4 C5 1.402(4) . ?
C5 C12 1.395(4) . ?
C5 C6 1.491(4) . ?
C6 C7 1.394(4) . ?
C6 C11 1.396(4) . ?
C7 C8 1.388(4) . ?
C7 H7 0.9500 . ?
C8 C9 1.373(4) . ?
C8 H8 0.9500 . ?
C9 C10 1.388(4) . ?
C9 H9 0.9500 . ?
C10 C11 1.383(4) . ?
C10 H10 0.9500 . ?
C11 H11 0.9500 . ?
C12 C13 1.434(4) . ?
C13 C14 1.325(4) . ?
C13 H13 0.9500 . ?
C14 C15 1.431(4) . ?
C14 H14 0.9500 . ?
C15 C16 1.403(4) 2_666 ?
C16 C15 1.403(4) 2_666 ?
C16 C17 1.491(4) . ?
C17 C22 1.394(4) . ?
C17 C18 1.396(4) . ?
C18 C19 1.383(4) . ?
C18 H18 0.9500 . ?
C19 C20 1.367(5) . ?
C19 H19 0.9500 . ?
C20 C21 1.382(5) . ?
C20 H20 0.9500 . ?
C21 C22 1.379(4) . ?
C21 H21 0.9500 . ?
C22 H22 0.9500 . ?

loop_
_geom_torsion_atom_site_label_1
_geom_torsion_atom_site_label_2
_geom_torsion_atom_site_label_3
_geom_torsion_atom_site_label_4
_geom_torsion
_geom_torsion_site_symmetry_1
_geom_torsion_site_symmetry_2
_geom_torsion_site_symmetry_3
_geom_torsion_site_symmetry_4
_geom_torsion_publ_flag
C4 N1 C1 C16 174.5(3) . . . . ?
C4 N1 C1 C2 -0.6(3) . . . . ?
N1 C1 C2 C3 0.0(3) . . . . ?
C16 C1 C2 C3 -175.1(3) . . . . ?
C1 C2 C3 C4 0.6(3) . . . . ?
C1 N1 C4 C5 -174.0(3) . . . . ?
C1 N1 C4 C3 1.0(3) . . . . ?
C2 C3 C4 N1 -1.0(3) . . . . ?
C2 C3 C4 C5 174.0(3) . . . . ?
N1 C4 C5 C12 0.8(4) . . . . ?
C3 C4 C5 C12 -173.3(3) . . . . ?
N1 C4 C5 C6 176.5(3) . . . . ?
C3 C4 C5 C6 2.4(4) . . . . ?
C12 C5 C6 C7 -124.7(3) . . . . ?
C4 C5 C6 C7 59.3(4) . . . . ?
C12 C5 C6 C11 56.2(4) . . . . ?
C4 C5 C6 C11 -119.8(3) . . . . ?
C11 C6 C7 C8 0.5(4) . . . . ?
C5 C6 C7 C8 -178.7(3) . . . . ?
C6 C7 C8 C9 -1.1(5) . . . . ?
C7 C8 C9 C10 1.0(5) . . . . ?
C8 C9 C10 C11 -0.4(5) . . . . ?
C9 C10 C11 C6 -0.2(5) . . . . ?
C7 C6 C11 C10 0.2(4) . . . . ?
C5 C6 C11 C10 179.3(3) . . . . ?
C15 N2 C12 C5 178.7(3) . . . . ?
C15 N2 C12 C13 -1.0(3) . . . . ?
C4 C5 C12 N2 5.5(5) . . . . ?
C6 C5 C12 N2 -170.1(3) . . . . ?
C4 C5 C12 C13 -174.9(3) . . . . ?
C6 C5 C12 C13 9.4(4) . . . . ?
N2 C12 C13 C14 0.9(3) . . . . ?
C5 C12 C13 C14 -178.7(3) . . . . ?
C12 C13 C14 C15 -0.5(3) . . . . ?
C12 N2 C15 C16 -178.3(3) . . . 2_666 ?
C12 N2 C15 C14 0.7(3) . . . . ?
C13 C14 C15 N2 -0.1(3) . . . . ?
C13 C14 C15 C16 178.9(3) . . . 2_666 ?
N1 C1 C16 C15 -4.9(4) . . . 2_666 ?
C2 C1 C16 C15 169.3(3) . . . 2_666 ?
N1 C1 C16 C17 175.6(3) . . . . ?
C2 C1 C16 C17 -10.2(4) . . . . ?
C1 C16 C17 C22 122.3(3) . . . . ?
C15 C16 C17 C22 -57.2(4) 2_666 . . . ?
C1 C16 C17 C18 -57.3(4) . . . . ?
C15 C16 C17 C18 123.2(3) 2_666 . . . ?
C22 C17 C18 C19 0.4(4) . . . . ?
C16 C17 C18 C19 -180.0(3) . . . . ?
C17 C18 C19 C20 0.8(5) . . . . ?
C18 C19 C20 C21 -0.9(5) . . . . ?
C19 C20 C21 C22 -0.2(5) . . . . ?
C20 C21 C22 C17 1.4(5) . . . . ?
C18 C17 C22 C21 -1.5(5) . . . . ?
C16 C17 C22 C21 178.9(3) . . . . ?
